data_2004267
loop_
_publ_author_name
'Lentz, D.'
'Preugschat, D.'

_publ_section_title
;
 Pentacarbonyl(difluoromethyl isocyanide)chromium at 128 K
;
_journal_issue 12
_journal_name_full 'Acta Crystallographica Section C'
_journal_page_first 2482
_journal_page_last 2484
_journal_paper_doi 10.1107/S0108270195006536
_journal_volume 51
_journal_year 1995
_chemical_formula_structural (CO)5Cr(CN-CF2H)
_chemical_formula_sum 'C7 H Cr F2 N O5'
_chemical_formula_weight 269.09
_chemical_name_systematic
;
 Pentacarbonyl(difluoromethyl isocyanide)chromium
;
_space_group_IT_number 2
_symmetry_cell_setting triclinic
_symmetry_space_group_name_Hall '-P 1'
_symmetry_space_group_name_H-M 'P -1'
_cell_angle_alpha 82.09(2)
_cell_angle_beta 69.62(2)
_cell_angle_gamma 82.36(2)
_cell_formula_units_Z 2
_cell_length_a 6.477(1)
_cell_length_b 8.386(2)
_cell_length_c 9.448(1)
_cell_measurement_reflns_used 25
_cell_measurement_temperature 128(5)
_cell_measurement_theta_max 24
_cell_measurement_theta_min 17
_cell_volume 474.48(16)
_computing_cell_refinement 'CAD-4 Software'
_computing_data_collection 'CAD-4 Software (Enraf-Nonius, 1989)'
_computing_data_reduction 'MolEN (Fair, 1990)'
_computing_molecular_graphics
;
ORTEPII (Johnson, 1971) in the NRCVAX package
(Gabe, Le Page, Charland, Lee & White, 1989)
;
_computing_structure_refinement 'SHELXL93 (Sheldrick, 1993)'
_computing_structure_solution 'SHELXS86 (Sheldrick, 1985)'
_diffrn_ambient_temperature 128(5)
_diffrn_measurement_device 'Enraf-Nonius CAD-4'
_diffrn_measurement_method \w-2\q
_diffrn_radiation_monochromator graphite
_diffrn_radiation_source 'fine-focus sealed tube'
_diffrn_radiation_type MoK\a
_diffrn_radiation_wavelength 0.71069
_diffrn_reflns_av_R_equivalents 0.0131
_diffrn_reflns_av_sigmaI/netI 0.0148
_diffrn_reflns_limit_h_max 8
_diffrn_reflns_limit_h_min 0
_diffrn_reflns_limit_k_max 11
_diffrn_reflns_limit_k_min -10
_diffrn_reflns_limit_l_max 12
_diffrn_reflns_limit_l_min -11
_diffrn_reflns_number 2768
_diffrn_reflns_theta_max 27.95
_diffrn_reflns_theta_min 2.31
_diffrn_standards_decay_% 0.1
_diffrn_standards_interval_time 90
_diffrn_standards_number 3
_exptl_absorpt_coefficient_mu 1.242
_exptl_absorpt_correction_T_max 0.9995
_exptl_absorpt_correction_T_min 0.7851
_exptl_absorpt_correction_type '\y scan of 7 reflections'
_exptl_crystal_colour colourless
_exptl_crystal_density_diffrn 1.883
_exptl_crystal_description platelet
_exptl_crystal_F_000 264
_exptl_crystal_size_max 0.7
_exptl_crystal_size_mid 0.7
_exptl_crystal_size_min 0.1
_refine_diff_density_max 0.786
_refine_diff_density_min -0.743
_refine_ls_extinction_coef 0.010(4)
_refine_ls_extinction_method 'SHELXL93 (Sheldrick, 1993)'
_refine_ls_goodness_of_fit_all 1.091
_refine_ls_goodness_of_fit_obs 1.104
_refine_ls_hydrogen_treatment 'H atoms refined isotropically'
_refine_ls_matrix_type full
_refine_ls_number_parameters 150
_refine_ls_number_reflns 2277
_refine_ls_number_restraints 0
_refine_ls_restrained_S_all 1.164
_refine_ls_restrained_S_obs 1.104
_refine_ls_R_factor_all 0.0360
_refine_ls_R_factor_obs 0.0334
_refine_ls_shift/esd_max 0.000
_refine_ls_shift/esd_mean 0.000
_refine_ls_structure_factor_coef Fsqd
_refine_ls_weighting_scheme
;
calc w = 1/[\s^2^(F~o~^2^) + (0.0641P)^2^ + 0.3101P]
where P = (F~o~^2^ + 2F~c~^2^)/3
;
_refine_ls_wR_factor_all 0.1060
_refine_ls_wR_factor_obs 0.0971
_reflns_number_observed 2130
_reflns_number_total 2281
_reflns_observed_criterion >2\s(I)
_cod_data_source_file ka1080.cif
_cod_data_source_block ka1080
_cod_original_cell_volume 474.48(14)
_cod_database_code 2004267

loop_
_symmetry_equiv_pos_as_xyz
'x, y, z'
'-x, -y, -z'

loop_
_atom_site_aniso_label
_atom_site_aniso_U_11
_atom_site_aniso_U_22
_atom_site_aniso_U_33
_atom_site_aniso_U_12
_atom_site_aniso_U_13
_atom_site_aniso_U_23
Cr1 0.0085(2) 0.0142(2) 0.0144(2) -0.00023(11) -0.00295(11) -0.00067(11)
C1 0.0152(8) 0.0212(9) 0.0185(8) -0.0006(6) -0.0032(6) -0.0009(6)
O1 0.0304(8) 0.0215(8) 0.0346(8) 0.0063(6) -0.0078(6) 0.0006(6)
C2 0.0182(8) 0.0214(8) 0.0206(8) -0.0018(6) -0.0078(7) 0.0009(6)
O2 0.0166(7) 0.0431(9) 0.0340(8) -0.0105(6) -0.0063(6) 0.0056(7)
C3 0.0159(8) 0.0180(8) 0.0230(8) -0.0007(6) -0.0063(6) -0.0005(6)
O3 0.0318(8) 0.0362(8) 0.0246(7) -0.0037(6) -0.0121(6) -0.0080(6)
C4 0.0155(8) 0.0221(8) 0.0154(7) 0.0002(6) -0.0055(6) 0.0002(6)
O4 0.0140(6) 0.0402(9) 0.0240(7) -0.0063(6) -0.0038(5) 0.0035(6)
C5 0.0118(7) 0.0155(8) 0.0213(8) -0.0025(6) -0.0030(6) 0.0007(6)
O5 0.0243(7) 0.0260(7) 0.0181(6) -0.0053(5) -0.0048(5) -0.0029(5)
C6 0.0114(7) 0.0193(8) 0.0172(7) -0.0021(6) -0.0032(6) -0.0020(6)
N1 0.0181(8) 0.0205(8) 0.0250(8) 0.0001(6) -0.0060(7) -0.0006(6)
C7 0.0190(8) 0.0175(8) 0.0288(9) 0.0030(7) -0.0077(7) -0.0017(7)
F1 0.0446(9) 0.0384(8) 0.0556(10) 0.0069(7) 0.0071(7) 0.0219(7)
F2 0.0747(12) 0.0459(9) 0.0642(11) 0.0114(8) -0.0355(10) -0.0213(8)

loop_
_atom_site_label
_atom_site_occupancy
_atom_site_fract_x
_atom_site_fract_y
_atom_site_fract_z
_atom_site_U_iso_or_equiv
_atom_site_thermal_displace_type
_atom_site_calc_flag
_atom_site_type_symbol
Cr1 1 0.16719(4) 0.18414(3) 0.22070(3) 0.01277(13) Uani d Cr
C1 1 0.0496(3) 0.4008(2) 0.1891(2) 0.0192(3) Uani d C
O1 1 -0.0259(3) 0.5299(2) 0.1744(2) 0.0308(4) Uani d O
C2 1 0.4630(3) 0.2436(2) 0.1245(2) 0.0200(3) Uani d C
O2 1 0.6379(2) 0.2792(2) 0.0657(2) 0.0320(4) Uani d O
C3 1 0.1748(3) 0.2317(2) 0.4106(2) 0.0193(3) Uani d C
O3 1 0.1783(3) 0.2626(2) 0.5226(2) 0.0296(3) Uani d O
C4 1 -0.1293(3) 0.1250(2) 0.3149(2) 0.0179(3) Uani d C
O4 1 -0.3053(2) 0.0931(2) 0.3709(2) 0.0270(3) Uani d O
C5 1 0.1663(3) 0.1411(2) 0.0276(2) 0.0170(3) Uani d C
O5 1 0.1700(2) 0.1179(2) -0.0886(2) 0.0231(3) Uani d O
C6 1 0.2792(3) -0.0394(2) 0.2617(2) 0.0163(3) Uani d C
N1 1 0.3406(3) -0.1731(2) 0.2886(2) 0.0219(4) Uani d N
C7 1 0.4483(3) -0.3234(2) 0.3229(2) 0.0223(4) Uani d C
F1 1 0.3208(3) -0.3941(2) 0.4543(2) 0.0563(5) Uani d F
F2 1 0.4713(3) -0.4214(2) 0.2216(2) 0.0584(5) Uani d F
H1 1 0.5772(44) -0.3091(29) 0.3229(28) 0.021(6) Uiso d H

loop_
_atom_type_symbol
_atom_type_description
_atom_type_scat_dispersion_real
_atom_type_scat_dispersion_imag
_atom_type_scat_source
Cr Cr 0.3209 0.6236 'International Tables Vol C Tables 4.2.6.8 and 6.1.1.4'
C C 0.0033 0.0016 'International Tables Vol C Tables 4.2.6.8 and 6.1.1.4'
F F 0.0171 0.0103 'International Tables Vol C Tables 4.2.6.8 and 6.1.1.4'
N N 0.0061 0.0033 'International Tables Vol C Tables 4.2.6.8 and 6.1.1.4'
O O 0.0106 0.0060 'International Tables Vol C Tables 4.2.6.8 and 6.1.1.4'
H H 0.0000 0.0000 'International Tables Vol C Tables 4.2.6.8 and 6.1.1.4'

loop_
_geom_angle_atom_site_label_1
_geom_angle_atom_site_label_2
_geom_angle_atom_site_label_3
_geom_angle
_geom_angle_publ_flag
C1 Cr1 C3 88.83(8) ?
C1 Cr1 C5 90.45(8) ?
C3 Cr1 C5 178.24(7) ?
C1 Cr1 C2 91.18(8) ?
C3 Cr1 C2 89.67(8) ?
C5 Cr1 C2 88.74(8) ?
C1 Cr1 C4 88.61(8) ?
C3 Cr1 C4 90.92(8) ?
C5 Cr1 C4 90.67(7) ?
C2 Cr1 C4 179.37(7) ?
C1 Cr1 C6 177.62(7) ?
C3 Cr1 C6 89.57(8) ?
C5 Cr1 C6 91.20(7) ?
C2 Cr1 C6 90.57(8) ?
C4 Cr1 C6 89.66(8) ?
O1 C1 Cr1 177.9(2) ?
O2 C2 Cr1 179.1(2) ?
O3 C3 Cr1 178.8(2) ?
O4 C4 Cr1 178.7(2) ?
O5 C5 Cr1 178.30(15) ?
N1 C6 Cr1 178.30(15) y
C6 N1 C7 169.7(2) y
F2 C7 F1 105.6(2) y
F2 C7 N1 110.4(2) y
F1 C7 N1 109.3(2) y
F2 C7 H1 108.7(17) ?
F1 C7 H1 113.5(17) ?
N1 C7 H1 109.3(17) ?

loop_
_geom_bond_atom_site_label_1
_geom_bond_atom_site_label_2
_geom_bond_distance
_geom_bond_publ_flag
Cr1 C1 1.900(2) y
Cr1 C3 1.909(2) y
Cr1 C5 1.910(2) y
Cr1 C2 1.914(2) y
Cr1 C4 1.915(2) y
Cr1 C6 1.956(2) y
C1 O1 1.139(2) ?
C2 O2 1.134(2) ?
C3 O3 1.132(2) ?
C4 O4 1.128(2) ?
C5 O5 1.132(2) ?
C6 N1 1.163(2) y
N1 C7 1.412(2) y
C7 F2 1.303(3) y
C7 F1 1.337(2) y
C7 H1 0.86(3) ?
